data_4109557
loop_
_publ_author_name
'Jose M. Goicoechea'
'Michael W. Hull'
'Slavi C. Sevov'

_publ_section_title
;
 Heteroatomic Deltahedral Clusters: Synthesis and Structures of
 closo-[Bi3Ni4(CO)6]3-, closo-[Bi4Ni4(CO)6]2-, the Open Cluster
 [Bi3Ni6(CO)9]3-, and the Intermetalloid closo-[Nix@{Bi6Ni6(CO)8}]4-
;
_journal_name_full 'Journal of the American Chemical Society'
_journal_page_first 7885
_journal_page_last 7893
_journal_paper_doi 10.1021/ja071044b
_journal_volume 129
_journal_year 2007
_chemical_formula_moiety '3(C18 H36 K N2 O6), Bi3 Ni4 C6 O6, C7 H8, C2 H8 N2'
_chemical_formula_sum 'C69 H124 Bi3 K3 N8 Ni4 O24'
_chemical_formula_weight 2428.84
_chemical_name_systematic
;
 (K-crypt)3[Bi3Ni4(CO)6]*en*tol
;
_space_group_IT_number 14
_symmetry_cell_setting monoclinic
_symmetry_space_group_name_Hall '-P 2ybc'
_symmetry_space_group_name_H-M 'P 1 21/c 1'
_atom_sites_solution_hydrogens geom
_atom_sites_solution_primary direct
_atom_sites_solution_secondary difmap
_audit_creation_method SHELXL-97
_cell_angle_alpha 90.00
_cell_angle_beta 99.782(2)
_cell_angle_gamma 90.00
_cell_formula_units_Z 4
_cell_length_a 21.0795(6)
_cell_length_b 18.9497(5)
_cell_length_c 22.5312(5)
_cell_measurement_temperature 100(2)
_cell_volume 8869.2(4)
_computing_cell_refinement 'APEX2/SAINT (Bruker, 2004)'
_computing_data_collection 'APEX2 (Bruker, 2004)'
_computing_data_reduction 'SAINT/XPREP (Bruker, 2004; Sheldrick, 2003)'
_computing_molecular_graphics 'XP (Sheldrick, 1998)'
_computing_publication_material 'XCIF (Sheldrick, 2001)'
_computing_structure_refinement 'SHELXL-97 (Sheldrick, 1997)'
_computing_structure_solution 'SHELXS-97 (Sheldrick, 1990)'
_diffrn_ambient_temperature 100(2)
_diffrn_measured_fraction_theta_full 1.000
_diffrn_measured_fraction_theta_max 1.000
_diffrn_measurement_device_type 'CCD area detector'
_diffrn_measurement_method 'phi and omega scans'
_diffrn_radiation_monochromator graphite
_diffrn_radiation_source 'fine-focus sealed tube'
_diffrn_radiation_type MoK\a
_diffrn_radiation_wavelength 0.71073
_diffrn_reflns_av_R_equivalents 0.0438
_diffrn_reflns_av_sigmaI/netI 0.0383
_diffrn_reflns_limit_h_max 23
_diffrn_reflns_limit_h_min -25
_diffrn_reflns_limit_k_max 22
_diffrn_reflns_limit_k_min -21
_diffrn_reflns_limit_l_max 26
_diffrn_reflns_limit_l_min -26
_diffrn_reflns_number 78127
_diffrn_reflns_theta_full 25.00
_diffrn_reflns_theta_max 25.00
_diffrn_reflns_theta_min 1.41
_exptl_absorpt_coefficient_mu 6.974
_exptl_absorpt_correction_T_max 0.4883
_exptl_absorpt_correction_T_min 0.1669
_exptl_absorpt_correction_type multi-scan
_exptl_absorpt_process_details 'Blessing, R.H. (1995) Acta Cryst. A51, 33-38'
_exptl_crystal_colour black
_exptl_crystal_density_diffrn 1.819
_exptl_crystal_description plate
_exptl_crystal_F_000 4816
_exptl_crystal_size_max 0.40
_exptl_crystal_size_mid 0.32
_exptl_crystal_size_min 0.12
_refine_diff_density_max 3.790
_refine_diff_density_min -3.003
_refine_diff_density_rms 0.202
_refine_ls_extinction_method none
_refine_ls_goodness_of_fit_ref 1.089
_refine_ls_hydrogen_treatment constr
_refine_ls_matrix_type full
_refine_ls_number_parameters 1073
_refine_ls_number_reflns 15624
_refine_ls_number_restraints 5
_refine_ls_restrained_S_all 1.089
_refine_ls_R_factor_all 0.0984
_refine_ls_R_factor_gt 0.0670
_refine_ls_shift/su_max 0.001
_refine_ls_shift/su_mean 0.000
_refine_ls_structure_factor_coef Fsqd
_refine_ls_weighting_details 'calc w=1/[\s^2^(Fo^2^)+(0.0955P)^2^+101.9464P] where P=(Fo^2^+2Fc^2^)/3'
_refine_ls_weighting_scheme calc
_refine_ls_wR_factor_gt 0.1784
_refine_ls_wR_factor_ref 0.1952
_reflns_number_gt 11584
_reflns_number_total 15624
_reflns_threshold_expression >2sigma(I)
_cod_data_source_file ja071044bsi20070213_043014_1.cif
_cod_data_source_block 1a
_cod_database_code 4109557

loop_
_symmetry_equiv_pos_as_xyz
'x, y, z'
'-x, y+1/2, -z+1/2'
'-x, -y, -z'
'x, -y-1/2, z-1/2'

loop_
_atom_site_label
_atom_site_type_symbol
_atom_site_fract_x
_atom_site_fract_y
_atom_site_fract_z
_atom_site_U_iso_or_equiv
_atom_site_adp_type
_atom_site_occupancy
_atom_site_symmetry_multiplicity
_atom_site_calc_flag
_atom_site_refinement_flags
Bi1 Bi 0.22067(12) 0.54237(15) 0.14829(11) 0.0234(4) Uani 0.5456(13) 1 d P
Bi2 Bi 0.24667(6) 0.45647(6) 0.29961(5) 0.0280(3) Uani 0.5456(13) 1 d P
Bi3 Bi 0.20736(4) 0.38544(4) 0.17797(3) 0.0398(3) Uani 0.5456(13) 1 d P
Ni1 Ni 0.12814(12) 0.48094(11) 0.21254(10) 0.0303(5) Uani 0.5456(13) 1 d P
Ni2 Ni 0.1863(2) 0.58092(19) 0.25754(19) 0.0402(11) Uani 0.5456(13) 1 d P
Ni3 Ni 0.30914(12) 0.56004(14) 0.25316(11) 0.0386(6) Uani 0.5456(13) 1 d P
Ni4 Ni 0.32135(16) 0.4472(2) 0.20723(12) 0.0439(8) Uani 0.5456(13) 1 d P
Bi1A Bi 0.23498(15) 0.55310(17) 0.15969(13) 0.0208(4) Uani 0.4544(13) 1 d P
Bi2A Bi 0.26955(8) 0.47475(8) 0.30983(7) 0.0314(3) Uani 0.4544(13) 1 d P
Bi3A Bi 0.16710(6) 0.43246(5) 0.20604(4) 0.0490(4) Uani 0.4544(13) 1 d P
Ni1A Ni 0.1679(3) 0.5619(2) 0.25479(19) 0.0332(9) Uani 0.4544(13) 1 d PD
Ni2A Ni 0.26967(16) 0.61072(13) 0.27131(11) 0.0351(7) Uani 0.4544(13) 1 d P
Ni4A Ni 0.2905(2) 0.41755(17) 0.19605(14) 0.0356(8) Uani 0.4544(13) 1 d P
Ni3A Ni 0.3532(2) 0.52544(18) 0.23202(14) 0.0332(9) Uani 0.4544(13) 1 d P
C1 C 0.0535(7) 0.4395(7) 0.1847(6) 0.010(2) Uiso 0.5456(13) 1 d P
O1 O 0.0026(8) 0.4228(9) 0.1649(8) 0.063(5) Uani 0.5456(13) 1 d P
C2 C 0.0974(13) 0.558(2) 0.2502(16) 0.054(3) Uani 0.5456(13) 1 d PD
O2 O 0.0502(12) 0.5796(11) 0.2658(9) 0.048(5) Uani 0.5456(13) 1 d PD
C3 C 0.1962(6) 0.6560(7) 0.2831(5) 0.054(3) Uani 1 1 d .
O3 O 0.1893(8) 0.7161(6) 0.3007(6) 0.107(5) Uani 1 1 d .
C4 C 0.3337(12) 0.6537(14) 0.2952(11) 0.122(7) Uiso 1 1 d .
O4 O 0.3591(7) 0.7021(7) 0.3183(6) 0.100(4) Uiso 1 1 d .
C5 C 0.3724(10) 0.5258(12) 0.2267(10) 0.010(2) Uiso 0.5456(13) 1 d PD
O5 O 0.4287(11) 0.5368(14) 0.2195(12) 0.112(8) Uiso 0.5456(13) 1 d PD
C6 C 0.3643(12) 0.3739(14) 0.1856(8) 0.053(6) Uani 0.5456(13) 1 d P
O6 O 0.3948(10) 0.3271(11) 0.1741(7) 0.081(6) Uani 0.5456(13) 1 d P
C2A C 0.4078(13) 0.5801(14) 0.2500(13) 0.056(7) Uiso 0.4544(13) 1 d PD
O2A O 0.4500(11) 0.6219(12) 0.2607(10) 0.073(6) Uiso 0.4544(13) 1 d PD
C3A C 0.3750(14) 0.4483(14) 0.1987(12) 0.048(6) Uiso 0.4544(13) 1 d P
O3A O 0.4246(10) 0.4247(13) 0.1851(9) 0.071(6) Uani 0.4544(13) 1 d P
C4A C 0.2856(17) 0.3364(15) 0.1695(13) 0.062(8) Uani 0.4544(13) 1 d P
O4A O 0.2833(13) 0.2792(10) 0.1467(9) 0.076(7) Uani 0.4544(13) 1 d P
K11 K 0.35061(11) 0.58011(12) 0.60339(9) 0.0337(5) Uani 1 1 d .
N11 N 0.4035(5) 0.4355(5) 0.5807(4) 0.042(2) Uani 1 1 d .
N12 N 0.2950(4) 0.7217(5) 0.6230(4) 0.039(2) Uani 1 1 d .
O11 O 0.4776(3) 0.5466(4) 0.6511(3) 0.0397(17) Uani 1 1 d .
O12 O 0.4329(3) 0.6883(4) 0.6543(3) 0.0379(17) Uani 1 1 d .
O13 O 0.2901(4) 0.4577(4) 0.6394(3) 0.0417(18) Uani 1 1 d .
O14 O 0.2545(3) 0.5933(4) 0.6795(3) 0.0365(16) Uani 1 1 d .
O15 O 0.3658(7) 0.5416(6) 0.4861(4) 0.097(4) Uani 1 1 d .
O16 O 0.2805(4) 0.6505(5) 0.5053(3) 0.054(2) Uani 1 1 d .
C101 C 0.4644(6) 0.4263(6) 0.6229(5) 0.047(3) Uani 1 1 d .
H10A H 0.4873 0.3847 0.6103 0.056 Uiso 1 1 calc R
H10B H 0.4547 0.4166 0.6635 0.056 Uiso 1 1 calc R
C102 C 0.5078(6) 0.4891(7) 0.6261(6) 0.052(3) Uani 1 1 d .
H10C H 0.5497 0.4784 0.6517 0.062 Uiso 1 1 calc R
H10D H 0.5157 0.5016 0.5853 0.062 Uiso 1 1 calc R
C103 C 0.5199(5) 0.6058(6) 0.6628(6) 0.047(3) Uani 1 1 d .
H10E H 0.5302 0.6244 0.6245 0.056 Uiso 1 1 calc R
H10F H 0.5606 0.5912 0.6886 0.056 Uiso 1 1 calc R
C104 C 0.4874(5) 0.6620(6) 0.6941(5) 0.043(3) Uani 1 1 d .
H10G H 0.4737 0.6420 0.7305 0.051 Uiso 1 1 calc R
H10H H 0.5180 0.7009 0.7068 0.051 Uiso 1 1 calc R
C105 C 0.4046(5) 0.7450(6) 0.6811(5) 0.044(3) Uani 1 1 d .
H10I H 0.4368 0.7829 0.6923 0.053 Uiso 1 1 calc R
H10J H 0.3898 0.7286 0.7182 0.053 Uiso 1 1 calc R
C106 C 0.3486(5) 0.7731(6) 0.6374(6) 0.043(3) Uani 1 1 d .
H10K H 0.3322 0.8162 0.6545 0.052 Uiso 1 1 calc R
H10L H 0.3636 0.7865 0.5997 0.052 Uiso 1 1 calc R
C107 C 0.3566(6) 0.3824(6) 0.5916(5) 0.044(3) Uani 1 1 d .
H10M H 0.3781 0.3358 0.5953 0.053 Uiso 1 1 calc R
H10N H 0.3218 0.3806 0.5561 0.053 Uiso 1 1 calc R
C108 C 0.3268(6) 0.3948(6) 0.6470(5) 0.049(3) Uani 1 1 d .
H10O H 0.2988 0.3545 0.6533 0.059 Uiso 1 1 calc R
H10P H 0.3610 0.3990 0.6829 0.059 Uiso 1 1 calc R
C109 C 0.2573(6) 0.4682(6) 0.6890(5) 0.044(3) Uani 1 1 d .
H10Q H 0.2890 0.4740 0.7265 0.053 Uiso 1 1 calc R
H10R H 0.2302 0.4266 0.6938 0.053 Uiso 1 1 calc R
C110 C 0.2167(5) 0.5319(6) 0.6780(5) 0.042(3) Uani 1 1 d .
H11A H 0.1886 0.5281 0.6382 0.051 Uiso 1 1 calc R
H11B H 0.1888 0.5353 0.7090 0.051 Uiso 1 1 calc R
C111 C 0.2163(5) 0.6557(6) 0.6722(5) 0.040(3) Uani 1 1 d .
H11C H 0.1907 0.6592 0.7051 0.048 Uiso 1 1 calc R
H11D H 0.1861 0.6538 0.6334 0.048 Uiso 1 1 calc R
C112 C 0.2587(5) 0.7185(6) 0.6732(5) 0.038(2) Uani 1 1 d .
H11E H 0.2320 0.7616 0.6723 0.046 Uiso 1 1 calc R
H11F H 0.2896 0.7187 0.7115 0.046 Uiso 1 1 calc R
C113 C 0.4136(6) 0.4314(7) 0.5171(5) 0.044(3) Uani 1 1 d .
H11G H 0.4560 0.4522 0.5140 0.053 Uiso 1 1 calc R
H11H H 0.4145 0.3812 0.5051 0.053 Uiso 1 1 calc R
C114 C 0.3634(7) 0.4682(8) 0.4746(5) 0.064(4) Uani 1 1 d .
H11I H 0.3699 0.4593 0.4328 0.077 Uiso 1 1 calc R
H11J H 0.3205 0.4497 0.4790 0.077 Uiso 1 1 calc R
C115 C 0.322(2) 0.5781(16) 0.4424(8) 0.25(3) Uani 1 1 d .
H11O H 0.3447 0.5860 0.4080 0.304 Uiso 1 1 calc R
H11P H 0.2870 0.5441 0.4281 0.304 Uiso 1 1 calc R
C116 C 0.2983(10) 0.6271(15) 0.4487(5) 0.130(10) Uani 1 1 d .
H11Q H 0.2581 0.6275 0.4187 0.156 Uiso 1 1 calc R
H11R H 0.3260 0.6647 0.4364 0.156 Uiso 1 1 calc R
C117 C 0.2771(7) 0.7239(7) 0.5107(5) 0.055(3) Uani 1 1 d .
H11K H 0.2482 0.7435 0.4753 0.066 Uiso 1 1 calc R
H11L H 0.3204 0.7446 0.5120 0.066 Uiso 1 1 calc R
C118 C 0.2518(6) 0.7430(6) 0.5675(5) 0.042(3) Uani 1 1 d .
H11M H 0.2452 0.7947 0.5684 0.050 Uiso 1 1 calc R
H11N H 0.2094 0.7201 0.5666 0.050 Uiso 1 1 calc R
K12 K -0.00319(10) 0.31951(10) 0.47412(9) 0.0276(4) Uani 1 1 d .
N21 N 0.0269(5) 0.3753(5) 0.3588(4) 0.041(2) Uani 1 1 d .
N22 N -0.0351(5) 0.2672(5) 0.5896(4) 0.055(3) Uani 1 1 d .
O21 O -0.0245(4) 0.2346(4) 0.3701(3) 0.0459(19) Uani 1 1 d .
O22 O -0.0763(4) 0.1975(4) 0.4739(4) 0.052(2) Uani 1 1 d .
O23 O -0.0682(3) 0.4421(3) 0.4217(3) 0.0312(15) Uani 1 1 d .
O24 O -0.0804(3) 0.4054(4) 0.5405(3) 0.0361(16) Uani 1 1 d .
O25 O 0.1256(3) 0.3649(4) 0.4717(3) 0.0412(17) Uani 1 1 d .
O26 O 0.0955(4) 0.2888(4) 0.5699(3) 0.049(2) Uani 1 1 d .
C201 C 0.0298(7) 0.3166(7) 0.3172(5) 0.061(4) Uani 1 1 d .
H20A H 0.0702 0.2900 0.3302 0.073 Uiso 1 1 calc R
H20B H 0.0310 0.3358 0.2766 0.073 Uiso 1 1 calc R
C202 C -0.0262(7) 0.2664(7) 0.3133(5) 0.057(3) Uani 1 1 d .
H20C H -0.0672 0.2923 0.3015 0.068 Uiso 1 1 calc R
H20D H -0.0233 0.2298 0.2825 0.068 Uiso 1 1 calc R
C203 C -0.0779(7) 0.1866(7) 0.3696(7) 0.065(4) Uani 1 1 d .
H20E H -0.0789 0.1521 0.3364 0.078 Uiso 1 1 calc R
H20F H -0.1189 0.2132 0.3628 0.078 Uiso 1 1 calc R
C204 C -0.0708(7) 0.1491(6) 0.4275(6) 0.056(3) Uani 1 1 d .
H20G H -0.1045 0.1125 0.4257 0.067 Uiso 1 1 calc R
H20H H -0.0283 0.1256 0.4359 0.067 Uiso 1 1 calc R
C205 C -0.0745(7) 0.1615(7) 0.5297(7) 0.070(4) Uani 1 1 d .
H20I H -0.0322 0.1383 0.5416 0.085 Uiso 1 1 calc R
H20J H -0.1082 0.1246 0.5253 0.085 Uiso 1 1 calc R
C206 C -0.0856(8) 0.2138(7) 0.5777(7) 0.069(4) Uani 1 1 d .
H20K H -0.1276 0.2375 0.5648 0.083 Uiso 1 1 calc R
H20L H -0.0879 0.1880 0.6155 0.083 Uiso 1 1 calc R
C207 C -0.0224(6) 0.4269(6) 0.3330(4) 0.047(3) Uani 1 1 d .
H20M H -0.0618 0.4010 0.3149 0.057 Uiso 1 1 calc R
H20N H -0.0067 0.4528 0.3002 0.057 Uiso 1 1 calc R
C208 C -0.0396(6) 0.4791(6) 0.3773(5) 0.041(3) Uani 1 1 d .
H20O H -0.0006 0.5044 0.3969 0.049 Uiso 1 1 calc R
H20P H -0.0704 0.5142 0.3565 0.049 Uiso 1 1 calc R
C209 C -0.0915(6) 0.4895(5) 0.4627(5) 0.038(2) Uani 1 1 d .
H20Q H -0.1212 0.5243 0.4400 0.046 Uiso 1 1 calc R
H20R H -0.0551 0.5153 0.4866 0.046 Uiso 1 1 calc R
C210 C -0.1259(6) 0.4479(6) 0.5034(5) 0.042(3) Uani 1 1 d .
H21A H -0.1473 0.4800 0.5285 0.051 Uiso 1 1 calc R
H21B H -0.1592 0.4178 0.4794 0.051 Uiso 1 1 calc R
C211 C -0.1086(6) 0.3715(7) 0.5857(5) 0.050(3) Uani 1 1 d .
H21C H -0.1455 0.3423 0.5667 0.060 Uiso 1 1 calc R
H21D H -0.1247 0.4072 0.6115 0.060 Uiso 1 1 calc R
C212 C -0.0587(7) 0.3252(7) 0.6235(5) 0.057(3) Uani 1 1 d .
H21E H -0.0217 0.3550 0.6413 0.068 Uiso 1 1 calc R
H21F H -0.0776 0.3050 0.6571 0.068 Uiso 1 1 calc R
C213 C 0.0898(6) 0.4103(7) 0.3718(5) 0.052(3) Uani 1 1 d .
H21G H 0.0844 0.4564 0.3910 0.062 Uiso 1 1 calc R
H21H H 0.1049 0.4197 0.3333 0.062 Uiso 1 1 calc R
C214 C 0.1402(6) 0.3694(7) 0.4116(6) 0.056(3) Uani 1 1 d .
H21I H 0.1430 0.3213 0.3950 0.068 Uiso 1 1 calc R
H21J H 0.1825 0.3926 0.4128 0.068 Uiso 1 1 calc R
C215 C 0.1719(5) 0.3217(6) 0.5092(7) 0.053(3) Uani 1 1 d .
H21K H 0.2156 0.3410 0.5098 0.064 Uiso 1 1 calc R
H21L H 0.1707 0.2733 0.4925 0.064 Uiso 1 1 calc R
C216 C 0.1575(7) 0.3193(7) 0.5716(7) 0.065(4) Uani 1 1 d .
H21Q H 0.1904 0.2908 0.5976 0.078 Uiso 1 1 calc R
H21R H 0.1582 0.3677 0.5883 0.078 Uiso 1 1 calc R
C217 C 0.0818(8) 0.2810(9) 0.6289(6) 0.076(5) Uani 1 1 d .
H21M H 0.0749 0.3279 0.6462 0.091 Uiso 1 1 calc R
H21N H 0.1184 0.2579 0.6550 0.091 Uiso 1 1 calc R
C218 C 0.0218(8) 0.2364(9) 0.6254(6) 0.074(5) Uani 1 1 d .
H21O H 0.0299 0.1899 0.6083 0.089 Uiso 1 1 calc R
H21P H 0.0133 0.2284 0.6668 0.089 Uiso 1 1 calc R
K13 K 0.29019(11) 0.43284(11) 0.86958(9) 0.0300(5) Uani 1 1 d .
N31 N 0.2681(5) 0.5842(4) 0.8880(4) 0.042(2) Uani 1 1 d .
N32 N 0.3085(5) 0.2818(5) 0.8451(5) 0.053(3) Uani 1 1 d .
O31 O 0.3785(4) 0.5330(4) 0.8394(3) 0.0449(19) Uani 1 1 d .
O32 O 0.3843(4) 0.3929(4) 0.8006(3) 0.0422(18) Uani 1 1 d .
O33 O 0.1694(4) 0.4968(4) 0.8147(3) 0.0441(18) Uani 1 1 d .
O34 O 0.1811(4) 0.3515(4) 0.8138(4) 0.050(2) Uani 1 1 d .
O35 O 0.2938(4) 0.4789(4) 0.9865(3) 0.0456(19) Uani 1 1 d .
O36 O 0.3343(4) 0.3425(4) 0.9661(3) 0.055(2) Uani 1 1 d .
C301 C 0.3256(7) 0.6259(6) 0.8830(5) 0.052(3) Uani 1 1 d .
H30A H 0.3568 0.6213 0.9210 0.062 Uiso 1 1 calc R
H30B H 0.3133 0.6762 0.8782 0.062 Uiso 1 1 calc R
C302 C 0.3585(7) 0.6044(6) 0.8312(5) 0.053(3) Uani 1 1 d .
H30C H 0.3284 0.6096 0.7926 0.063 Uiso 1 1 calc R
H30D H 0.3963 0.6351 0.8299 0.063 Uiso 1 1 calc R
C303 C 0.4187(6) 0.5128(7) 0.7983(5) 0.050(3) Uani 1 1 d .
H30E H 0.4572 0.5436 0.8029 0.060 Uiso 1 1 calc R
H30F H 0.3953 0.5173 0.7565 0.060 Uiso 1 1 calc R
C304 C 0.4382(6) 0.4385(8) 0.8110(6) 0.058(3) Uani 1 1 d .
H30G H 0.4694 0.4243 0.7850 0.069 Uiso 1 1 calc R
H30H H 0.4597 0.4341 0.8535 0.069 Uiso 1 1 calc R
C305 C 0.4020(7) 0.3209(7) 0.7997(6) 0.060(4) Uani 1 1 d .
H30I H 0.4323 0.3093 0.8370 0.072 Uiso 1 1 calc R
H30J H 0.4241 0.3121 0.7649 0.072 Uiso 1 1 calc R
C306 C 0.3433(7) 0.2748(6) 0.7948(6) 0.057(3) Uani 1 1 d .
H30K H 0.3137 0.2866 0.7571 0.069 Uiso 1 1 calc R
H30L H 0.3565 0.2250 0.7920 0.069 Uiso 1 1 calc R
C307 C 0.2137(7) 0.6097(6) 0.8420(6) 0.054(3) Uani 1 1 d .
H30M H 0.2022 0.6581 0.8528 0.064 Uiso 1 1 calc R
H30N H 0.2283 0.6122 0.8026 0.064 Uiso 1 1 calc R
C308 C 0.1551(7) 0.5648(7) 0.8356(6) 0.060(4) Uani 1 1 d .
H30O H 0.1405 0.5606 0.8749 0.072 Uiso 1 1 calc R
H30P H 0.1201 0.5868 0.8066 0.072 Uiso 1 1 calc R
C309 C 0.1141(6) 0.4515(8) 0.8083(6) 0.055(3) Uani 1 1 d .
H30Q H 0.0769 0.4753 0.7837 0.066 Uiso 1 1 calc R
H30R H 0.1031 0.4414 0.8484 0.066 Uiso 1 1 calc R
C310 C 0.1279(6) 0.3843(7) 0.7788(6) 0.057(3) Uani 1 1 d .
H31A H 0.0900 0.3528 0.7748 0.069 Uiso 1 1 calc R
H31B H 0.1373 0.3941 0.7380 0.069 Uiso 1 1 calc R
C311 C 0.1975(7) 0.2885(7) 0.7865(7) 0.066(4) Uani 1 1 d .
H31C H 0.2169 0.2997 0.7506 0.079 Uiso 1 1 calc R
H31D H 0.1584 0.2597 0.7735 0.079 Uiso 1 1 calc R
C312 C 0.2446(8) 0.2482(7) 0.8312(8) 0.082(5) Uani 1 1 d .
H31Q H 0.2268 0.2431 0.8689 0.099 Uiso 1 1 calc R
H31R H 0.2496 0.2002 0.8152 0.099 Uiso 1 1 calc R
C313 C 0.2534(7) 0.5903(7) 0.9491(5) 0.057(3) Uani 1 1 d .
H31M H 0.2094 0.5719 0.9492 0.068 Uiso 1 1 calc R
H31N H 0.2534 0.6409 0.9601 0.068 Uiso 1 1 calc R
C314 C 0.2994(8) 0.5518(7) 0.9961(5) 0.060(4) Uani 1 1 d .
H31E H 0.3440 0.5670 0.9944 0.072 Uiso 1 1 calc R
H31F H 0.2900 0.5633 1.0366 0.072 Uiso 1 1 calc R
C315 C 0.3340(8) 0.4401(8) 1.0313(5) 0.067(4) Uani 1 1 d .
H31G H 0.3262 0.4550 1.0716 0.081 Uiso 1 1 calc R
H31H H 0.3796 0.4498 1.0289 0.081 Uiso 1 1 calc R
C316 C 0.3208(9) 0.3632(9) 1.0230(6) 0.080(5) Uani 1 1 d .
H31I H 0.3480 0.3362 1.0553 0.095 Uiso 1 1 calc R
H31J H 0.2751 0.3534 1.0252 0.095 Uiso 1 1 calc R
C317 C 0.3249(9) 0.2694(7) 0.9567(7) 0.083(5) Uani 1 1 d .
H31O H 0.2788 0.2578 0.9546 0.099 Uiso 1 1 calc R
H31P H 0.3499 0.2430 0.9908 0.099 Uiso 1 1 calc R
C318 C 0.3462(8) 0.2484(7) 0.8997(6) 0.072(4) Uani 1 1 d .
H31K H 0.3426 0.1964 0.8954 0.087 Uiso 1 1 calc R
H31L H 0.3921 0.2611 0.9021 0.087 Uiso 1 1 calc R
N1D N 0.1164(17) 0.1644(15) 0.4539(18) 0.29(2) Uani 1 1 d .
H1D1 H 0.1375 0.2061 0.4620 0.429 Uiso 0.67 1 calc PR
H1D2 H 0.0733 0.1716 0.4509 0.429 Uiso 0.67 1 calc PR
H1D3 H 0.1250 0.1467 0.4186 0.429 Uiso 0.67 1 calc PR
C1D C 0.1361(18) 0.1187(15) 0.498(2) 0.27(3) Uani 1 1 d .
H1D4 H 0.1292 0.1405 0.5367 0.328 Uiso 1 1 calc R
H1D5 H 0.1831 0.1119 0.5010 0.328 Uiso 1 1 calc R
C2D C 0.1047(10) 0.0469(10) 0.4937(8) 0.094(6) Uani 1 1 d .
H2D1 H 0.0781 0.0404 0.4535 0.113 Uiso 1 1 calc R
H2D2 H 0.1377 0.0092 0.5002 0.113 Uiso 1 1 calc R
N2D N 0.0666(8) 0.0449(7) 0.5384(6) 0.084(4) Uani 1 1 d .
H2D3 H 0.0454 0.0029 0.5366 0.126 Uiso 0.67 1 calc PR
H2D4 H 0.0375 0.0808 0.5325 0.126 Uiso 0.67 1 calc PR
H2D5 H 0.0919 0.0497 0.5751 0.126 Uiso 0.67 1 calc PR
C1S C 0.4711(12) 0.7654(17) 0.5249(11) 0.130(10) Uani 1 1 d .
H1S H 0.4665 0.7311 0.5546 0.157 Uiso 1 1 calc R
C2S C 0.4700(9) 0.834(2) 0.5340(10) 0.134(11) Uani 1 1 d .
H2S H 0.4561 0.8479 0.5702 0.161 Uiso 1 1 calc R
C5S C 0.4985(8) 0.7916(14) 0.4262(9) 0.093(7) Uani 1 1 d .
C4S C 0.5007(9) 0.8627(17) 0.4436(9) 0.114(8) Uani 1 1 d .
H4S H 0.5133 0.8953 0.4158 0.137 Uiso 1 1 calc R
C6S C 0.4796(10) 0.7494(12) 0.4677(10) 0.107(7) Uani 1 1 d .
H6S H 0.4709 0.7019 0.4557 0.129 Uiso 1 1 calc R
C3S C 0.4865(10) 0.8916(15) 0.4977(11) 0.124(8) Uani 1 1 d .
H3S H 0.4876 0.9402 0.5081 0.149 Uiso 1 1 calc R
C7S C 0.506(2) 0.7746(18) 0.367(2) 0.233(19) Uani 1 1 d .
H7S1 H 0.5204 0.8165 0.3479 0.350 Uiso 1 1 calc R
H7S2 H 0.4651 0.7581 0.3448 0.350 Uiso 1 1 calc R
H7S3 H 0.5386 0.7373 0.3687 0.350 Uiso 1 1 calc R
C1A C 0.0920(9) 0.5583(19) 0.2584(15) 0.028(6) Uiso 0.4544(13) 1 d PD
O1A O 0.0340(11) 0.5635(19) 0.2559(17) 0.070(13) Uiso 0.4544(13) 1 d PD

loop_
_atom_site_aniso_label
_atom_site_aniso_U_11
_atom_site_aniso_U_22
_atom_site_aniso_U_33
_atom_site_aniso_U_23
_atom_site_aniso_U_13
_atom_site_aniso_U_12
Bi1 0.0229(11) 0.0343(9) 0.0103(9) 0.0003(6) -0.0052(6) 0.0041(6)
Bi2 0.0338(7) 0.0287(6) 0.0219(5) 0.0062(4) 0.0061(4) 0.0025(4)
Bi3 0.0479(5) 0.0364(4) 0.0345(4) -0.0030(3) 0.0054(3) 0.0092(3)
Ni1 0.0344(14) 0.0245(11) 0.0329(12) -0.0015(9) 0.0082(10) 0.0115(10)
Ni2 0.060(2) 0.028(2) 0.0335(16) -0.0037(14) 0.0115(14) -0.0075(15)
Ni3 0.0280(14) 0.0524(16) 0.0351(13) 0.0168(11) 0.0049(10) -0.0072(12)
Ni4 0.0355(19) 0.070(2) 0.0282(14) 0.0105(14) 0.0105(13) 0.0238(16)
Bi1A 0.0238(12) 0.0296(9) 0.0059(9) -0.0012(6) -0.0062(7) -0.0012(7)
Bi2A 0.0384(9) 0.0286(7) 0.0254(6) 0.0063(4) 0.0007(5) -0.0086(5)
Bi3A 0.0593(8) 0.0449(6) 0.0427(6) -0.0010(4) 0.0080(5) -0.0068(5)
Ni1A 0.076(3) 0.0126(11) 0.0088(10) 0.0055(8) 0.0022(13) 0.0171(15)
Ni2A 0.068(2) 0.0204(13) 0.0196(12) 0.0043(10) 0.0136(13) 0.0054(13)
Ni4A 0.054(3) 0.0249(16) 0.0273(16) -0.0017(12) 0.0041(15) -0.0045(15)
Ni3A 0.076(3) 0.0126(11) 0.0088(10) 0.0055(8) 0.0022(13) 0.0171(15)
O1 0.043(10) 0.063(10) 0.082(12) -0.039(9) 0.010(8) -0.007(8)
C2 0.056(8) 0.075(8) 0.029(5) 0.015(5) 0.000(5) -0.030(6)
O2 0.069(13) 0.038(10) 0.040(10) -0.008(8) 0.019(9) -0.004(11)
C3 0.056(8) 0.075(8) 0.029(5) 0.015(5) 0.000(5) -0.030(6)
O3 0.182(14) 0.051(6) 0.108(9) -0.012(6) 0.082(9) 0.024(7)
C6 0.069(16) 0.080(16) 0.013(8) 0.004(9) 0.018(9) 0.016(14)
O6 0.096(15) 0.112(15) 0.032(8) -0.006(9) 0.004(8) 0.067(13)
O3A 0.045(13) 0.102(17) 0.063(13) -0.008(12) 0.005(10) 0.009(12)
C4A 0.10(3) 0.042(16) 0.050(16) -0.002(13) 0.030(16) -0.003(16)
O4A 0.14(2) 0.038(11) 0.045(11) 0.007(9) 0.005(12) 0.004(12)
K11 0.0302(12) 0.0424(12) 0.0295(10) 0.0022(9) 0.0080(9) -0.0050(10)
N11 0.040(6) 0.045(5) 0.037(5) -0.004(4) 0.001(4) -0.005(4)
N12 0.035(5) 0.043(5) 0.039(5) 0.004(4) 0.008(4) -0.004(4)
O11 0.031(4) 0.039(4) 0.046(4) 0.003(3) -0.002(3) -0.006(3)
O12 0.036(4) 0.044(4) 0.033(4) 0.002(3) 0.004(3) -0.003(3)
O13 0.048(5) 0.045(4) 0.034(4) 0.001(3) 0.013(3) -0.009(4)
O14 0.029(4) 0.048(4) 0.033(4) 0.006(3) 0.007(3) 0.000(3)
O15 0.177(13) 0.086(8) 0.037(5) 0.021(5) 0.042(6) 0.069(8)
O16 0.057(6) 0.081(6) 0.025(4) 0.003(4) 0.007(4) 0.025(5)
C101 0.044(7) 0.048(7) 0.045(6) 0.000(5) -0.004(5) 0.003(5)
C102 0.039(7) 0.058(8) 0.057(7) -0.001(6) 0.006(6) 0.007(6)
C103 0.030(6) 0.049(7) 0.059(7) 0.018(6) 0.002(5) -0.011(5)
C104 0.032(6) 0.044(6) 0.050(6) 0.009(5) -0.003(5) -0.019(5)
C105 0.037(7) 0.052(7) 0.044(6) -0.008(5) 0.008(5) -0.011(5)
C106 0.032(6) 0.034(6) 0.067(7) 0.000(5) 0.019(5) -0.002(5)
C107 0.042(7) 0.045(6) 0.045(6) -0.009(5) 0.008(5) -0.011(5)
C108 0.054(8) 0.047(7) 0.047(7) -0.007(5) 0.014(6) -0.009(6)
C109 0.046(7) 0.054(7) 0.034(6) 0.002(5) 0.012(5) -0.016(6)
C110 0.028(6) 0.065(8) 0.035(6) 0.002(5) 0.008(5) -0.011(5)
C111 0.022(6) 0.064(7) 0.036(5) 0.002(5) 0.008(4) 0.001(5)
C112 0.028(6) 0.047(6) 0.041(6) 0.006(5) 0.011(5) 0.007(5)
C113 0.038(7) 0.056(7) 0.040(6) -0.009(5) 0.010(5) 0.003(5)
C114 0.057(9) 0.105(12) 0.032(6) 0.004(7) 0.012(6) 0.017(8)
C115 0.49(6) 0.24(3) 0.040(10) 0.048(14) 0.09(2) 0.31(4)
C116 0.134(17) 0.25(3) 0.011(6) 0.010(10) 0.019(8) 0.116(18)
C117 0.055(8) 0.073(9) 0.037(6) 0.017(6) 0.008(5) 0.010(7)
C118 0.041(7) 0.041(6) 0.044(6) 0.009(5) 0.006(5) 0.004(5)
K12 0.0301(12) 0.0276(10) 0.0263(10) -0.0004(8) 0.0081(8) -0.0043(9)
N21 0.055(6) 0.042(5) 0.030(4) -0.001(4) 0.018(4) -0.012(5)
N22 0.070(8) 0.052(6) 0.050(6) 0.020(5) 0.029(5) 0.005(5)
O21 0.051(5) 0.042(4) 0.043(4) -0.015(3) 0.002(4) -0.010(4)
O22 0.046(5) 0.035(4) 0.077(6) 0.006(4) 0.018(4) -0.008(4)
O23 0.042(4) 0.023(3) 0.028(3) -0.002(3) 0.005(3) -0.001(3)
O24 0.032(4) 0.046(4) 0.033(4) -0.001(3) 0.012(3) 0.005(3)
O25 0.029(4) 0.039(4) 0.056(5) 0.007(3) 0.008(3) 0.001(3)
O26 0.049(5) 0.050(5) 0.042(4) 0.004(4) -0.006(4) 0.004(4)
C201 0.090(11) 0.062(8) 0.040(6) -0.012(6) 0.035(7) -0.004(8)
C202 0.080(10) 0.055(7) 0.034(6) -0.020(5) 0.004(6) 0.003(7)
C203 0.068(10) 0.042(7) 0.077(9) -0.021(7) -0.015(7) -0.015(6)
C204 0.056(9) 0.034(6) 0.074(9) -0.002(6) -0.005(7) -0.013(6)
C205 0.059(9) 0.045(7) 0.118(13) 0.029(8) 0.044(9) -0.007(6)
C206 0.081(11) 0.049(8) 0.089(10) 0.019(7) 0.048(9) -0.004(7)
C207 0.065(8) 0.052(7) 0.023(5) 0.013(5) 0.006(5) -0.004(6)
C208 0.049(7) 0.033(5) 0.037(6) 0.006(4) -0.003(5) -0.006(5)
C209 0.044(7) 0.028(5) 0.038(6) -0.007(4) -0.006(5) 0.003(5)
C210 0.044(7) 0.042(6) 0.041(6) -0.016(5) 0.009(5) 0.001(5)
C211 0.055(8) 0.051(7) 0.051(7) -0.006(6) 0.027(6) 0.000(6)
C212 0.079(10) 0.063(8) 0.036(6) 0.009(6) 0.028(6) 0.010(7)
C213 0.050(8) 0.062(8) 0.050(7) 0.009(6) 0.030(6) -0.014(6)
C214 0.040(7) 0.057(8) 0.078(9) 0.006(7) 0.025(7) -0.007(6)
C215 0.012(6) 0.046(7) 0.098(10) 0.008(7) 0.000(6) 0.005(5)
C216 0.056(9) 0.040(7) 0.083(10) 0.003(7) -0.032(7) 0.006(6)
C217 0.079(11) 0.105(12) 0.039(7) 0.015(7) -0.002(7) 0.048(10)
C218 0.095(12) 0.083(10) 0.052(8) 0.037(7) 0.034(8) 0.038(9)
K13 0.0332(12) 0.0266(10) 0.0315(10) 0.0056(8) 0.0093(9) 0.0012(9)
N31 0.069(7) 0.027(4) 0.032(5) -0.001(4) 0.015(4) 0.005(4)
N32 0.069(8) 0.027(5) 0.060(6) 0.012(4) 0.006(5) 0.004(5)
O31 0.059(5) 0.042(4) 0.036(4) 0.001(3) 0.016(4) -0.016(4)
O32 0.037(5) 0.044(4) 0.047(4) 0.000(3) 0.010(3) 0.012(4)
O33 0.041(5) 0.048(4) 0.046(4) 0.001(4) 0.014(3) 0.015(4)
O34 0.039(5) 0.053(5) 0.059(5) 0.004(4) 0.007(4) -0.011(4)
O35 0.053(5) 0.055(5) 0.031(4) 0.003(3) 0.010(3) 0.013(4)
O36 0.068(6) 0.057(5) 0.043(4) 0.028(4) 0.017(4) 0.018(4)
C301 0.089(10) 0.031(6) 0.034(6) -0.005(5) 0.008(6) -0.014(6)
C302 0.085(10) 0.042(7) 0.033(6) 0.001(5) 0.014(6) -0.028(6)
C303 0.039(7) 0.071(8) 0.043(6) -0.001(6) 0.016(5) -0.024(6)
C304 0.027(7) 0.090(10) 0.058(8) 0.004(7) 0.013(5) 0.000(7)
C305 0.073(10) 0.063(8) 0.043(7) 0.001(6) 0.009(6) 0.038(8)
C306 0.073(10) 0.037(6) 0.059(8) -0.009(6) 0.004(7) 0.021(6)
C307 0.077(10) 0.032(6) 0.050(7) -0.001(5) 0.005(6) 0.022(6)
C308 0.061(9) 0.061(8) 0.058(8) 0.004(6) 0.009(7) 0.035(7)
C309 0.025(6) 0.089(10) 0.051(7) 0.013(7) 0.007(5) 0.003(6)
C310 0.041(8) 0.071(9) 0.060(8) 0.001(7) 0.008(6) -0.016(7)
C311 0.059(9) 0.039(7) 0.096(11) -0.004(7) 0.005(8) -0.024(6)
C312 0.091(12) 0.027(6) 0.122(14) 0.014(7) -0.002(10) -0.024(7)
C313 0.088(10) 0.047(7) 0.040(6) -0.013(5) 0.025(7) 0.006(7)
C314 0.083(10) 0.075(9) 0.025(6) -0.005(6) 0.019(6) -0.001(8)
C315 0.085(11) 0.094(11) 0.023(6) 0.005(6) 0.010(6) 0.036(9)
C316 0.103(13) 0.101(12) 0.043(7) 0.038(8) 0.033(8) 0.047(10)
C317 0.121(15) 0.052(9) 0.077(10) 0.040(8) 0.023(10) 0.020(9)
C318 0.111(13) 0.038(7) 0.066(9) 0.023(6) 0.010(8) 0.028(8)
N1D 0.30(4) 0.14(2) 0.37(5) -0.16(3) -0.06(4) -0.07(3)
C1D 0.20(4) 0.11(2) 0.54(8) 0.20(4) 0.14(4) 0.05(2)
C2D 0.116(16) 0.102(14) 0.065(10) -0.037(9) 0.013(10) 0.020(11)
N2D 0.116(12) 0.066(8) 0.064(8) 0.000(6) -0.001(8) 0.006(8)
C1S 0.14(2) 0.16(2) 0.110(17) -0.045(17) 0.085(16) -0.054(19)
C2S 0.053(12) 0.26(4) 0.086(14) 0.05(2) 0.006(10) -0.016(18)
C5S 0.047(10) 0.16(2) 0.078(12) 0.062(13) 0.025(8) 0.007(11)
C4S 0.072(14) 0.19(3) 0.077(13) -0.036(15) 0.002(10) -0.014(15)
C6S 0.097(15) 0.116(16) 0.115(16) 0.030(13) 0.035(12) 0.037(13)
C3S 0.077(14) 0.16(2) 0.132(19) -0.038(18) 0.015(13) -0.039(15)
C7S 0.28(5) 0.14(3) 0.29(5) 0.02(3) 0.09(4) 0.04(3)

loop_
_atom_type_symbol
_atom_type_description
_atom_type_scat_dispersion_real
_atom_type_scat_dispersion_imag
_atom_type_scat_source
C C 0.0033 0.0016 'International Tables Vol C Tables 4.2.6.8 and 6.1.1.4'
H H 0.0000 0.0000 'International Tables Vol C Tables 4.2.6.8 and 6.1.1.4'
N N 0.0061 0.0033 'International Tables Vol C Tables 4.2.6.8 and 6.1.1.4'
O O 0.0106 0.0060 'International Tables Vol C Tables 4.2.6.8 and 6.1.1.4'
K K 0.2009 0.2494 'International Tables Vol C Tables 4.2.6.8 and 6.1.1.4'
Ni Ni 0.3393 1.1124 'International Tables Vol C Tables 4.2.6.8 and 6.1.1.4'
Bi Bi -4.1077 10.2566 'International Tables Vol C Tables 4.2.6.8 and 6.1.1.4'

loop_
_geom_angle_atom_site_label_1
_geom_angle_atom_site_label_2
_geom_angle_atom_site_label_3
_geom_angle
Ni3 Bi1 Ni2 56.77(12)
Ni3 Bi1 Ni1 92.04(10)
Ni2 Bi1 Ni1 49.99(10)
Ni3 Bi1 Ni4 49.92(11)
Ni2 Bi1 Ni4 92.19(13)
Ni1 Bi1 Ni4 91.36(12)
Ni3 Bi1 Bi3 90.25(9)
Ni2 Bi1 Bi3 90.82(11)
Ni1 Bi1 Bi3 53.24(7)
Ni4 Bi1 Bi3 52.44(10)
Bi2A Bi2 Ni3 46.9(2)
Bi2A Bi2 Ni2 86.2(3)
Ni3 Bi2 Ni2 57.96(11)
Bi2A Bi2 Ni4 78.9(3)
Ni3 Bi2 Ni4 51.91(11)
Ni2 Bi2 Ni4 94.72(12)
Bi2A Bi2 Ni1 134.0(3)
Ni3 Bi2 Ni1 92.43(8)
Ni2 Bi2 Ni1 49.31(9)
Ni4 Bi2 Ni1 92.01(8)
Bi2A Bi2 Bi3 132.3(3)
Ni3 Bi2 Bi3 92.82(7)
Ni2 Bi2 Bi3 91.69(9)
Ni4 Bi2 Bi3 53.69(9)
Ni1 Bi2 Bi3 52.95(5)
Bi2A Bi2 Bi1A 88.5(2)
Ni3 Bi2 Bi1A 41.63(7)
Ni2 Bi2 Bi1A 46.49(11)
Ni4 Bi2 Bi1A 49.64(8)
Ni1 Bi2 Bi1A 54.15(7)
Bi3 Bi2 Bi1A 58.04(5)
Ni4 Bi3 Ni1 102.34(9)
Ni4 Bi3 Bi2 58.94(6)
Ni1 Bi3 Bi2 61.61(6)
Ni4 Bi3 Bi1 60.97(8)
Ni1 Bi3 Bi1 59.43(8)
Bi2 Bi3 Bi1 75.32(5)
C1 Ni1 C2 98.8(10)
C1 Ni1 Ni1A 144.5(5)
C2 Ni1 Ni1A 45.8(10)
C1 Ni1 Ni2 149.5(5)
C2 Ni1 Ni2 51.3(9)
Ni1A Ni1 Ni2 6.5(2)
C1 Ni1 Bi3 99.1(4)
C2 Ni1 Bi3 161.8(10)
Ni1A Ni1 Bi3 116.4(2)
Ni2 Ni1 Bi3 111.16(15)
C1 Ni1 Bi1 129.8(4)
C2 Ni1 Bi1 103.2(10)
Ni1A Ni1 Bi1 69.42(17)
Ni2 Ni1 Bi1 63.12(12)
Bi3 Ni1 Bi1 67.33(8)
C1 Ni1 Bi2 140.2(4)
C2 Ni1 Bi2 98.2(10)
Ni1A Ni1 Bi2 62.97(16)
Ni2 Ni1 Bi2 61.64(13)
Bi3 Ni1 Bi2 65.45(6)
Bi1 Ni1 Bi2 80.04(8)
C3 Ni2 C2 108.0(12)
C3 Ni2 Ni1 157.2(6)
C2 Ni2 Ni1 50.1(11)
C3 Ni2 Ni3 94.6(5)
C2 Ni2 Ni3 157.3(11)
Ni1 Ni2 Ni3 107.54(18)
C3 Ni2 Bi2 129.4(5)
C2 Ni2 Bi2 103.2(11)
Ni1 Ni2 Bi2 69.05(11)
Ni3 Ni2 Bi2 59.20(12)
C3 Ni2 Bi1 122.4(5)
C2 Ni2 Bi1 105.4(10)
Ni1 Ni2 Bi1 66.89(12)
Ni3 Ni2 Bi1 61.44(12)
Bi2 Ni2 Bi1 84.57(14)
C3 Ni2 Bi3A 179.5(5)
C2 Ni2 Bi3A 72.2(11)
Ni1 Ni2 Bi3A 22.94(7)
Ni3 Ni2 Bi3A 85.11(14)
Bi2 Ni2 Bi3A 50.73(7)
Bi1 Ni2 Bi3A 57.12(9)
C5 Ni3 Ni4 49.9(8)
C5 Ni3 Ni2 156.1(8)
Ni4 Ni3 Ni2 109.05(15)
C5 Ni3 Bi2 109.2(8)
Ni4 Ni3 Bi2 67.18(10)
Ni2 Ni3 Bi2 62.84(10)
C5 Ni3 Bi1 96.4(8)
Ni4 Ni3 Bi1 68.40(11)
Ni2 Ni3 Bi1 61.78(12)
Bi2 Ni3 Bi1 86.57(10)
C5 Ni3 Ni1A 149.6(8)
Ni4 Ni3 Ni1A 101.29(15)
Ni2 Ni3 Ni1A 8.06(11)
Bi2 Ni3 Ni1A 56.31(9)
Bi1 Ni3 Ni1A 58.90(11)
C5 Ni3 Ni4A 63.4(8)
Ni4 Ni3 Ni4A 13.70(10)
Ni2 Ni3 Ni4A 95.37(13)
Bi2 Ni3 Ni4A 57.85(9)
Bi1 Ni3 Ni4A 60.22(11)
Ni1A Ni3 Ni4A 87.59(14)
C6 Ni4 C5 113.2(11)
C6 Ni4 Ni3 155.7(9)
C5 Ni4 Ni3 44.1(6)
C6 Ni4 Bi3 94.0(9)
C5 Ni4 Bi3 151.8(7)
Ni3 Ni4 Bi3 109.87(12)
C6 Ni4 Bi2 128.9(7)
C5 Ni4 Bi2 98.6(6)
Ni3 Ni4 Bi2 60.91(9)
Bi3 Ni4 Bi2 67.38(9)
C6 Ni4 Bi1 136.4(7)
C5 Ni4 Bi1 87.6(7)
Ni3 Ni4 Bi1 61.68(10)
Bi3 Ni4 Bi1 66.59(9)
Bi2 Ni4 Bi1 81.01(9)
C6 Ni4 Bi3A 119.1(9)
C5 Ni4 Bi3A 127.7(6)
Ni3 Ni4 Bi3A 84.28(10)
Bi3 Ni4 Bi3A 25.84(4)
Bi2 Ni4 Bi3A 47.95(6)
Bi1 Ni4 Bi3A 53.37(8)
Ni2A Bi1A Ni1A 49.68(14)
Ni2A Bi1A Ni3A 57.48(10)
Ni1A Bi1A Ni3A 94.72(15)
Ni2A Bi1A Ni4A 93.58(12)
Ni1A Bi1A Ni4A 94.02(15)
Ni3A Bi1A Ni4A 52.16(13)
Ni2A Bi1A Bi3A 93.07(12)
Ni1A Bi1A Bi3A 55.64(11)
Ni3A Bi1A Bi3A 94.92(13)
Ni4A Bi1A Bi3A 54.04(11)
Ni2A Bi1A Bi2 55.30(8)
Ni1A Bi1A Bi2 47.43(11)
Ni3A Bi1A Bi2 58.22(9)
Ni4A Bi1A Bi2 48.49(8)
Bi3A Bi1A Bi2 43.25(5)
Ni2A Bi1A Bi2A 47.79(7)
Ni1A Bi1A Bi2A 49.82(11)
Ni3A Bi1A Bi2A 50.49(9)
Ni4A Bi1A Bi2A 50.75(8)
Bi3A Bi1A Bi2A 52.80(6)
Bi2 Bi1A Bi2A 9.558(18)
Bi2 Bi2A Ni2A 117.6(3)
Bi2 Bi2A Ni1A 70.9(3)
Ni2A Bi2A Ni1A 49.17(13)
Bi2 Bi2A Ni3A 119.6(3)
Ni2A Bi2A Ni3A 56.72(9)
Ni1A Bi2A Ni3A 92.01(13)
Bi2 Bi2A Ni4A 71.4(2)
Ni2A Bi2A Ni4A 93.66(9)
Ni1A Bi2A Ni4A 92.81(12)
Ni3A Bi2A Ni4A 51.49(11)
Bi2 Bi2A Bi3A 30.0(2)
Ni2A Bi2A Bi3A 92.51(8)
Ni1A Bi2A Bi3A 54.78(10)
Ni3A Bi2A Bi3A 92.81(9)
Ni4A Bi2A Bi3A 53.68(10)
Bi2 Bi2A Bi1A 81.9(2)
Ni2A Bi2A Bi1A 47.94(7)
Ni1A Bi2A Bi1A 48.51(11)
Ni3A Bi2A Bi1A 48.82(10)
Ni4A Bi2A Bi1A 50.69(9)
Bi3A Bi2A Bi1A 52.03(5)
Ni4A Bi3A Ni1A 101.11(14)
Ni4A Bi3A Bi1A 61.16(10)
Ni1A Bi3A Bi1A 58.15(12)
Ni4A Bi3A Bi2A 60.78(8)
Ni1A Bi3A Bi2A 59.02(11)
Bi1A Bi3A Bi2A 75.17(6)
Ni4A Bi3A Ni2 93.56(12)
Ni1A Bi3A Ni2 7.68(18)
Bi1A Bi3A Ni2 51.96(10)
Bi2A Bi3A Ni2 55.00(10)
Ni4A Bi3A Ni4 12.20(8)
Ni1A Bi3A Ni4 88.92(14)
Bi1A Bi3A Ni4 53.06(9)
Bi2A Bi3A Ni4 52.24(6)
Ni2 Bi3A Ni4 81.38(12)
C1A Ni1A Ni1 68.8(13)
C1A Ni1A C3 105.8(13)
Ni1 Ni1A C3 167.0(4)
C1A Ni1A Ni2A 155.4(13)
Ni1 Ni1A Ni2A 135.7(3)
C3 Ni1A Ni2A 50.0(4)
C1A Ni1A Bi3A 92.5(13)
Ni1 Ni1A Bi3A 25.36(9)
C3 Ni1A Bi3A 161.4(5)
Ni2A Ni1A Bi3A 111.9(2)
C1A Ni1A Bi1A 132.6(12)
Ni1 Ni1A Bi1A 78.78(17)
C3 Ni1A Bi1A 98.1(4)
Ni2A Ni1A Bi1A 64.27(15)
Bi3A Ni1A Bi1A 66.21(12)
C1A Ni1A Bi2A 129.6(13)
Ni1 Ni1A Bi2A 89.13(17)
C3 Ni1A Bi2A 103.0(4)
Ni2A Ni1A Bi2A 63.13(15)
Bi3A Ni1A Bi2A 66.21(11)
Bi1A Ni1A Bi2A 81.68(16)
C1A Ni1A Ni3 176.2(13)
Ni1 Ni1A Ni3 109.7(2)
C3 Ni1A Ni3 76.4(5)
Ni2A Ni1A Ni3 26.45(11)
Bi3A Ni1A Ni3 85.48(15)
Bi1A Ni1A Ni3 49.26(12)
Bi2A Ni1A Ni3 46.64(10)
C4 Ni2A C3 113.7(10)
C4 Ni2A Ni1A 166.5(9)
C3 Ni2A Ni1A 54.8(4)
C4 Ni2A Ni3A 81.5(9)
C3 Ni2A Ni3A 164.0(4)
Ni1A Ni2A Ni3A 110.73(18)
C4 Ni2A Bi2A 115.1(9)
C3 Ni2A Bi2A 110.6(4)
Ni1A Ni2A Bi2A 67.70(13)
Ni3A Ni2A Bi2A 64.25(10)
C4 Ni2A Bi1A 126.7(9)
C3 Ni2A Bi1A 102.7(4)
Ni1A Ni2A Bi1A 66.06(15)
Ni3A Ni2A Bi1A 62.41(12)
Bi2A Ni2A Bi1A 84.27(11)
C4A Ni4A C3A 107.8(15)
C4A Ni4A Ni3A 151.7(13)
C3A Ni4A Ni3A 44.2(8)
C4A Ni4A Bi3A 97.3(12)
C3A Ni4A Bi3A 154.8(8)
Ni3A Ni4A Bi3A 110.90(15)
C4A Ni4A Bi1A 137.0(12)
C3A Ni4A Bi1A 94.0(8)
Ni3A Ni4A Bi1A 61.91(12)
Bi3A Ni4A Bi1A 64.81(11)
C4A Ni4A Bi2A 131.6(10)
C3A Ni4A Bi2A 98.2(8)
Ni3A Ni4A Bi2A 63.64(11)
Bi3A Ni4A Bi2A 65.54(9)
Bi1A Ni4A Bi2A 78.56(11)
C4A Ni4A Ni3 174.7(12)
C3A Ni4A Ni3 69.4(8)
Ni3A Ni4A Ni3 25.26(10)
Bi3A Ni4A Ni3 85.78(11)
Bi1A Ni4A Ni3 48.29(8)
Bi2A Ni4A Ni3 46.11(7)
C2A Ni3A C3A 115.8(15)
C2A Ni3A Ni4A 164.1(11)
C3A Ni3A Ni4A 48.3(10)
C2A Ni3A Ni2A 90.6(11)
C3A Ni3A Ni2A 153.5(10)
Ni4A Ni3A Ni2A 105.25(19)
C2A Ni3A Bi1A 125.3(11)
C3A Ni3A Bi1A 100.4(10)
Ni4A Ni3A Bi1A 65.93(15)
Ni2A Ni3A Bi1A 60.11(12)
C2A Ni3A Bi2A 124.9(11)
C3A Ni3A Bi2A 102.6(9)
Ni4A Ni3A Bi2A 64.88(12)
Ni2A Ni3A Bi2A 59.04(10)
Bi1A Ni3A Bi2A 80.68(14)
O1 C1 Ni1 169.9(14)
O2 C2 Ni1 141(3)
O2 C2 Ni2 140(3)
Ni1 C2 Ni2 78.6(10)
O3 C3 Ni2 165.6(14)
O3 C3 Ni2A 129.3(11)
Ni2 C3 Ni2A 64.9(6)
O3 C3 Ni1A 155.6(13)
Ni2A C3 Ni1A 75.1(6)
O4 C4 Ni2A 151(2)
O5 C5 Ni3 145(2)
O5 C5 Ni4 129(2)
Ni3 C5 Ni4 86.0(9)
C2A O5 C5 66(2)
O6 C6 O3A 89(2)
O6 C6 Ni4 176(2)
O3A C6 Ni4 88.6(15)
O2A C2A O5 104(3)
O2A C2A Ni3A 176(3)
O5 C2A Ni3A 73.8(17)
O3A C3A Ni3A 136(2)
O3A C3A Ni4A 137(2)
Ni3A C3A Ni4A 87.5(13)
C3A O3A C6 60.2(18)
O4A C4A Ni4A 175(2)
O16 K11 O11 139.7(2)
O16 K11 O12 100.5(3)
O11 K11 O12 61.4(2)
O16 K11 O15 60.5(3)
O11 K11 O15 92.8(3)
O12 K11 O15 114.4(3)
O16 K11 O13 114.6(3)
O11 K11 O13 98.8(2)
O12 K11 O13 139.5(2)
O15 K11 O13 100.7(3)
O16 K11 O14 95.7(2)
O11 K11 O14 121.2(2)
O12 K11 O14 98.1(2)
O15 K11 O14 141.8(4)
O13 K11 O14 60.2(2)
O16 K11 N12 61.2(2)
O11 K11 N12 121.5(2)
O12 K11 N12 60.9(2)
O15 K11 N12 118.8(3)
O13 K11 N12 119.0(2)
O14 K11 N12 60.0(2)
O16 K11 N11 117.4(2)
O11 K11 N11 60.2(2)
O12 K11 N11 120.7(2)
O15 K11 N11 60.2(3)
O13 K11 N11 60.3(2)
O14 K11 N11 119.7(2)
N12 K11 N11 178.3(3)
C107 N11 C101 110.5(9)
C107 N11 C113 109.8(9)
C101 N11 C113 111.3(9)
C107 N11 K11 108.4(7)
C101 N11 K11 107.7(6)
C113 N11 K11 109.1(7)
C112 N12 C118 109.7(8)
C112 N12 C106 109.6(9)
C118 N12 C106 110.1(9)
C112 N12 K11 110.2(6)
C118 N12 K11 108.7(6)
C106 N12 K11 108.5(6)
C102 O11 C103 111.4(9)
C102 O11 K11 119.1(6)
C103 O11 K11 115.0(6)
C105 O12 C104 110.6(8)
C105 O12 K11 117.1(6)
C104 O12 K11 112.2(6)
C108 O13 C109 110.5(8)
C108 O13 K11 117.4(6)
C109 O13 K11 114.4(6)
C110 O14 C111 112.1(8)
C110 O14 K11 111.5(6)
C111 O14 K11 116.4(5)
C115 O15 C114 110.8(18)
C115 O15 K11 111.3(9)
C114 O15 K11 114.9(7)
C117 O16 C116 113.8(13)
C117 O16 K11 115.8(7)
C116 O16 K11 111.7(8)
N11 C101 C102 113.3(10)
N11 C101 H10A 108.9
C102 C101 H10A 108.9
N11 C101 H10B 108.9
C102 C101 H10B 108.9
H10A C101 H10B 107.7
O11 C102 C101 108.5(10)
O11 C102 H10C 110.0
C101 C102 H10C 110.0
O11 C102 H10D 110.0
C101 C102 H10D 110.0
H10C C102 H10D 108.4
O11 C103 C104 108.8(9)
O11 C103 H10E 109.9
C104 C103 H10E 109.9
O11 C103 H10F 109.9
C104 C103 H10F 109.9
H10E C103 H10F 108.3
O12 C104 C103 109.7(9)
O12 C104 H10G 109.7
C103 C104 H10G 109.7
O12 C104 H10H 109.7
C103 C104 H10H 109.7
H10G C104 H10H 108.2
O12 C105 C106 109.3(9)
O12 C105 H10I 109.8
C106 C105 H10I 109.8
O12 C105 H10J 109.8
C106 C105 H10J 109.8
H10I C105 H10J 108.3
N12 C106 C105 113.3(9)
N12 C106 H10K 108.9
C105 C106 H10K 108.9
N12 C106 H10L 108.9
C105 C106 H10L 108.9
H10K C106 H10L 107.7
N11 C107 C108 114.9(9)
N11 C107 H10M 108.5
C108 C107 H10M 108.5
N11 C107 H10N 108.5
C108 C107 H10N 108.5
H10M C107 H10N 107.5
O13 C108 C107 109.1(10)
O13 C108 H10O 109.9
C107 C108 H10O 109.9
O13 C108 H10P 109.9
C107 C108 H10P 109.9
H10O C108 H10P 108.3
O13 C109 C110 109.0(9)
O13 C109 H10Q 109.9
C110 C109 H10Q 109.9
O13 C109 H10R 109.9
C110 C109 H10R 109.9
H10Q C109 H10R 108.3
O14 C110 C109 111.2(9)
O14 C110 H11A 109.4
C109 C110 H11A 109.4
O14 C110 H11B 109.4
C109 C110 H11B 109.4
H11A C110 H11B 108.0
O14 C111 C112 109.6(8)
O14 C111 H11C 109.8
C112 C111 H11C 109.8
O14 C111 H11D 109.8
C112 C111 H11D 109.8
H11C C111 H11D 108.2
N12 C112 C111 114.3(9)
N12 C112 H11E 108.7
C111 C112 H11E 108.7
N12 C112 H11F 108.7
C111 C112 H11F 108.7
H11E C112 H11F 107.6
C114 C113 N11 113.2(9)
C114 C113 H11G 108.9
N11 C113 H11G 108.9
C114 C113 H11H 108.9
N11 C113 H11H 108.9
H11G C113 H11H 107.7
O15 C114 C113 110.3(12)
O15 C114 H11I 109.6
C113 C114 H11I 109.6
O15 C114 H11J 109.6
C113 C114 H11J 109.6
H11I C114 H11J 108.1
C116 C115 O15 126(2)
C116 C115 H11O 105.7
O15 C115 H11O 105.7
C116 C115 H11P 105.7
O15 C115 H11P 105.7
H11O C115 H11P 106.2
C115 C116 O16 124.9(18)
C115 C116 H11Q 106.1
O16 C116 H11Q 106.1
C115 C116 H11R 106.1
O16 C116 H11R 106.1
H11Q C116 H11R 106.3
O16 C117 C118 110.1(10)
O16 C117 H11K 109.6
C118 C117 H11K 109.6
O16 C117 H11L 109.6
C118 C117 H11L 109.6
H11K C117 H11L 108.2
N12 C118 C117 113.4(9)
N12 C118 H11M 108.9
C117 C118 H11M 108.9
N12 C118 H11N 108.9
C117 C118 H11N 108.9
H11M C118 H11N 107.7
O22 K12 O26 99.7(3)
O22 K12 O21 60.9(2)
O26 K12 O21 121.1(2)
O22 K12 O23 116.8(2)
O26 K12 O23 137.1(2)
O21 K12 O23 97.1(2)
O22 K12 O25 141.2(2)
O26 K12 O25 59.5(2)
O21 K12 O25 100.0(2)
O23 K12 O25 97.9(2)
O22 K12 O24 96.2(2)
O26 K12 O24 97.4(2)
O21 K12 O24 136.7(2)
O23 K12 O24 58.83(19)
O25 K12 O24 117.4(2)
O22 K12 N22 61.0(3)
O26 K12 N22 60.2(3)
O21 K12 N22 120.8(3)
O23 K12 N22 118.1(3)
O25 K12 N22 118.4(3)
O24 K12 N22 60.2(2)
O22 K12 N21 119.7(3)
O26 K12 N21 120.5(3)
O21 K12 N21 60.2(2)
O23 K12 N21 60.4(2)
O25 K12 N21 62.1(2)
O24 K12 N21 118.3(2)
N22 K12 N21 178.5(3)
C201 N21 C213 109.8(10)
C201 N21 C207 110.7(10)
C213 N21 C207 109.4(9)
C201 N21 K12 109.1(7)
C213 N21 K12 107.8(6)
C207 N21 K12 109.9(6)
C218 N22 C206 109.4(11)
C218 N22 C212 109.3(11)
C206 N22 C212 108.2(10)
C218 N22 K12 109.5(7)
C206 N22 K12 109.8(8)
C212 N22 K12 110.6(6)
C202 O21 C203 111.3(9)
C202 O21 K12 119.2(6)
C203 O21 K12 112.3(7)
C204 O22 C205 110.4(9)
C204 O22 K12 115.3(7)
C205 O22 K12 117.8(8)
C208 O23 C209 111.9(7)
C208 O23 K12 117.3(6)
C209 O23 K12 115.9(5)
C210 O24 C211 111.0(8)
C210 O24 K12 113.6(5)
C211 O24 K12 117.3(6)
C215 O25 C214 110.7(9)
C215 O25 K12 111.7(6)
C214 O25 K12 113.0(7)
C217 O26 C216 110.5(11)
C217 O26 K12 120.3(8)
C216 O26 K12 119.7(7)
N21 C201 C202 113.7(10)
N21 C201 H20A 108.8
C202 C201 H20A 108.8
N21 C201 H20B 108.8
C202 C201 H20B 108.8
H20A C201 H20B 107.7
O21 C202 C201 108.5(10)
O21 C202 H20C 110.0
C201 C202 H20C 110.0
O21 C202 H20D 110.0
C201 C202 H20D 110.0
H20C C202 H20D 108.4
O21 C203 C204 109.6(10)
O21 C203 H20E 109.7
C204 C203 H20E 109.7
O21 C203 H20F 109.7
C204 C203 H20F 109.7
H20E C203 H20F 108.2
O22 C204 C203 109.6(10)
O22 C204 H20G 109.8
C203 C204 H20G 109.8
O22 C204 H20H 109.8
C203 C204 H20H 109.8
H20G C204 H20H 108.2
O22 C205 C206 109.4(10)
O22 C205 H20I 109.8
C206 C205 H20I 109.8
O22 C205 H20J 109.8
C206 C205 H20J 109.8
H20I C205 H20J 108.2
N22 C206 C205 112.8(11)
N22 C206 H20K 109.0
C205 C206 H20K 109.0
N22 C206 H20L 109.0
C205 C206 H20L 109.0
H20K C206 H20L 107.8
N21 C207 C208 114.2(9)
N21 C207 H20M 108.7
C208 C207 H20M 108.7
N21 C207 H20N 108.7
C208 C207 H20N 108.7
H20M C207 H20N 107.6
O23 C208 C207 108.7(8)
O23 C208 H20O 110.0
C207 C208 H20O 110.0
O23 C208 H20P 110.0
C207 C208 H20P 110.0
H20O C208 H20P 108.3
O23 C209 C210 108.8(8)
O23 C209 H20Q 109.9
C210 C209 H20Q 109.9
O23 C209 H20R 109.9
C210 C209 H20R 109.9
H20Q C209 H20R 108.3
O24 C210 C209 108.3(9)
O24 C210 H21A 110.0
C209 C210 H21A 110.0
O24 C210 H21B 110.0
C209 C210 H21B 110.0
H21A C210 H21B 108.4
O24 C211 C212 109.3(10)
O24 C211 H21C 109.8
C212 C211 H21C 109.8
O24 C211 H21D 109.8
C212 C211 H21D 109.8
H21C C211 H21D 108.3
N22 C212 C211 113.7(10)
N22 C212 H21E 108.8
C211 C212 H21E 108.8
N22 C212 H21F 108.8
C211 C212 H21F 108.8
H21E C212 H21F 107.7
N21 C213 C214 114.5(10)
N21 C213 H21G 108.6
C214 C213 H21G 108.6
N21 C213 H21H 108.6
C214 C213 H21H 108.6
H21G C213 H21H 107.6
O25 C214 C213 110.5(10)
O25 C214 H21I 109.5
C213 C214 H21I 109.5
O25 C214 H21J 109.5
C213 C214 H21J 109.5
H21I C214 H21J 108.1
O25 C215 C216 110.2(10)
O25 C215 H21K 109.6
C216 C215 H21K 109.6
O25 C215 H21L 109.6
C216 C215 H21L 109.6
H21K C215 H21L 108.1
O26 C216 C215 108.7(10)
O26 C216 H21Q 109.9
C215 C216 H21Q 109.9
O26 C216 H21R 109.9
C215 C216 H21R 109.9
H21Q C216 H21R 108.3
O26 C217 C218 108.2(12)
O26 C217 H21M 110.1
C218 C217 H21M 110.1
O26 C217 H21N 110.1
C218 C217 H21N 110.1
H21M C217 H21N 108.4
N22 C218 C217 114.2(11)
N22 C218 H21O 108.7
C217 C218 H21O 108.7
N22 C218 H21P 108.7
C217 C218 H21P 108.7
H21O C218 H21P 107.6
O35 K13 O36 60.1(2)
O35 K13 O31 96.0(2)
O36 K13 O31 116.9(3)
O35 K13 O32 134.5(2)
O36 K13 O32 95.3(2)
O31 K13 O32 59.6(2)
O35 K13 O34 118.5(3)
O36 K13 O34 98.5(3)
O31 K13 O34 140.1(2)
O32 K13 O34 101.6(2)
O35 K13 O33 98.9(2)
O36 K13 O33 137.6(2)
O31 K13 O33 100.6(2)
O32 K13 O33 121.7(2)
O34 K13 O33 57.2(2)
O35 K13 N31 62.4(2)
O36 K13 N31 121.7(3)
O31 K13 N31 60.4(3)
O32 K13 N31 118.8(2)
O34 K13 N31 116.7(3)
O33 K13 N31 60.3(3)
O35 K13 N32 120.1(3)
O36 K13 N32 61.0(3)
O31 K13 N32 119.6(3)
O32 K13 N32 60.7(3)
O34 K13 N32 61.2(3)
O33 K13 N32 117.3(3)
N31 K13 N32 177.2(3)
C313 N31 C301 109.8(9)
C313 N31 C307 111.6(10)
C301 N31 C307 108.7(9)
C313 N31 K13 105.9(6)
C301 N31 K13 111.1(7)
C307 N31 K13 109.8(6)
C306 N32 C312 111.0(12)
C306 N32 C318 109.6(11)
C312 N32 C318 109.4(11)
C306 N32 K13 109.4(7)
C312 N32 K13 108.4(8)
C318 N32 K13 109.1(7)
C303 O31 C302 111.7(9)
C303 O31 K13 118.1(6)
C302 O31 K13 118.7(7)
C304 O32 C305 112.5(10)
C304 O32 K13 111.4(7)
C305 O32 K13 118.6(7)
C308 O33 C309 111.3(10)
C308 O33 K13 117.2(7)
C309 O33 K13 115.5(7)
C310 O34 C311 111.2(10)
C310 O34 K13 120.8(7)
C311 O34 K13 114.0(7)
C314 O35 C315 112.3(10)
C314 O35 K13 116.6(6)
C315 O35 K13 115.7(7)
C317 O36 C316 111.3(11)
C317 O36 K13 117.6(8)
C316 O36 K13 116.2(7)
N31 C301 C302 114.1(9)
N31 C301 H30A 108.7
C302 C301 H30A 108.7
N31 C301 H30B 108.7
C302 C301 H30B 108.7
H30A C301 H30B 107.6
O31 C302 C301 108.6(9)
O31 C302 H30C 110.0
C301 C302 H30C 110.0
O31 C302 H30D 110.0
C301 C302 H30D 110.0
H30C C302 H30D 108.4
O31 C303 C304 107.9(9)
O31 C303 H30E 110.1
C304 C303 H30E 110.1
O31 C303 H30F 110.1
C304 C303 H30F 110.1
H30E C303 H30F 108.4
O32 C304 C303 111.1(10)
O32 C304 H30G 109.4
C303 C304 H30G 109.4
O32 C304 H30H 109.4
C303 C304 H30H 109.4
H30G C304 H30H 108.0
O32 C305 C306 110.1(10)
O32 C305 H30I 109.6
C306 C305 H30I 109.6
O32 C305 H30J 109.6
C306 C305 H30J 109.6
H30I C305 H30J 108.1
N32 C306 C305 114.0(10)
N32 C306 H30K 108.7
C305 C306 H30K 108.7
N32 C306 H30L 108.7
C305 C306 H30L 108.7
H30K C306 H30L 107.6
C308 C307 N31 114.3(10)
C308 C307 H30M 108.7
N31 C307 H30M 108.7
C308 C307 H30N 108.7
N31 C307 H30N 108.7
H30M C307 H30N 107.6
O33 C308 C307 109.4(10)
O33 C308 H30O 109.8
C307 C308 H30O 109.8
O33 C308 H30P 109.8
C307 C308 H30P 109.8
H30O C308 H30P 108.2
O33 C309 C310 109.9(10)
O33 C309 H30Q 109.7
C310 C309 H30Q 109.7
O33 C309 H30R 109.7
C310 C309 H30R 109.7
H30Q C309 H30R 108.2
O34 C310 C309 109.1(10)
O34 C310 H31A 109.9
C309 C310 H31A 109.9
O34 C310 H31B 109.9
C309 C310 H31B 109.9
H31A C310 H31B 108.3
O34 C311 C312 108.8(12)
O34 C311 H31C 109.9
C312 C311 H31C 109.9
O34 C311 H31D 109.9
C312 C311 H31D 109.9
H31C C311 H31D 108.3
N32 C312 C311 113.5(10)
N32 C312 H31Q 108.9
C311 C312 H31Q 108.9
N32 C312 H31R 108.9
C311 C312 H31R 108.9
H31Q C312 H31R 107.7
N31 C313 C314 114.2(10)
N31 C313 H31M 108.7
C314 C313 H31M 108.7
N31 C313 H31N 108.7
C314 C313 H31N 108.7
H31M C313 H31N 107.6
O35 C314 C313 110.1(11)
O35 C314 H31E 109.6
C313 C314 H31E 109.6
O35 C314 H31F 109.6
C313 C314 H31F 109.6
H31E C314 H31F 108.2
O35 C315 C316 110.1(12)
O35 C315 H31G 109.6
C316 C315 H31G 109.6
O35 C315 H31H 109.6
C316 C315 H31H 109.6
H31G C315 H31H 108.1
O36 C316 C315 108.8(11)
O36 C316 H31I 109.9
C315 C316 H31I 109.9
O36 C316 H31J 109.9
C315 C316 H31J 109.9
H31I C316 H31J 108.3
O36 C317 C318 109.8(11)
O36 C317 H31O 109.7
C318 C317 H31O 109.7
O36 C317 H31P 109.7
C318 C317 H31P 109.7
H31O C317 H31P 108.2
C317 C318 N32 113.8(12)
C317 C318 H31K 108.8
N32 C318 H31K 108.8
C317 C318 H31L 108.8
N32 C318 H31L 108.8
H31K C318 H31L 107.7
C1D N1D H1D1 109.5
C1D N1D H1D2 109.5
H1D1 N1D H1D2 109.5
C1D N1D H1D3 109.5
H1D1 N1D H1D3 109.5
H1D2 N1D H1D3 109.5
N1D C1D C2D 117(4)
N1D C1D H1D4 108.0
C2D C1D H1D4 108.0
N1D C1D H1D5 108.0
C2D C1D H1D5 108.0
H1D4 C1D H1D5 107.3
N2D C2D C1D 106(2)
N2D C2D H2D1 110.5
C1D C2D H2D1 110.5
N2D C2D H2D2 110.5
C1D C2D H2D2 110.5
H2D1 C2D H2D2 108.7
C2D N2D H2D3 109.5
C2D N2D H2D4 109.5
H2D3 N2D H2D4 109.5
C2D N2D H2D5 109.5
H2D3 N2D H2D5 109.5
H2D4 N2D H2D5 109.5
C2S C1S C6S 112(3)
C2S C1S H1S 124.0
C6S C1S H1S 124.0
C1S C2S C3S 130(3)
C1S C2S H2S 114.9
C3S C2S H2S 114.9
C6S C5S C7S 128(3)
C6S C5S C4S 112(2)
C7S C5S C4S 119(2)
C5S C4S C3S 128(3)
C5S C4S H4S 116.1
C3S C4S H4S 116.1
C5S C6S C1S 129(3)
C5S C6S H6S 115.5
C1S C6S H6S 115.5
C4S C3S C2S 108(3)
C4S C3S H3S 126.2
C2S C3S H3S 126.2
C5S C7S H7S1 109.5
C5S C7S H7S2 109.5
H7S1 C7S H7S2 109.5
C5S C7S H7S3 109.5
H7S1 C7S H7S3 109.5
H7S2 C7S H7S3 109.5
O1A C1A Ni1A 171(3)

loop_
_geom_bond_atom_site_label_1
_geom_bond_atom_site_label_2
_geom_bond_distance
Bi1 Ni3 2.771(3)
Bi1 Ni2 2.780(5)
Bi1 Ni1 2.866(4)
Bi1 Ni4 2.926(4)
Bi1 Bi3 3.071(3)
Bi2 Bi2A 0.6067(10)
Bi2 Ni3 2.674(3)
Bi2 Ni2 2.770(5)
Bi2 Ni4 2.820(3)
Bi2 Ni1 2.939(3)
Bi2 Bi3 3.0393(14)
Bi2 Bi1A 3.618(3)
Bi3 Ni4 2.653(4)
Bi3 Ni1 2.667(2)
Ni1 C1 1.774(14)
Ni1 C2 1.87(3)
Ni1 Ni1A 1.922(5)
Ni1 Ni2 2.387(4)
Ni2 C3 1.535(14)
Ni2 C2 1.90(3)
Ni2 Ni3 2.639(5)
Ni2 Bi3A 3.044(4)
Ni3 C5 1.680(19)
Ni3 Ni4 2.408(5)
Ni3 Ni1A 2.983(6)
Ni3 Ni4A 2.988(4)
Ni4 C6 1.77(2)
Ni4 C5 1.85(2)
Ni4 Bi3A 3.259(4)
Bi1A Ni2A 2.725(4)
Bi1A Ni1A 2.765(6)
Bi1A Ni3A 2.786(5)
Bi1A Ni4A 2.883(5)
Bi1A Bi3A 2.979(3)
Bi1A Bi2A 3.653(3)
Bi2A Ni2A 2.719(3)
Bi2A Ni1A 2.820(5)
Bi2A Ni3A 2.856(4)
Bi2A Ni4A 2.886(3)
Bi2A Bi3A 3.0098(18)
Bi3A Ni4A 2.664(4)
Bi3A Ni1A 2.687(4)
Ni1A C1A 1.619(17)
Ni1A C3 1.951(14)
Ni1A Ni2A 2.306(6)
Ni2A C4 1.59(3)
Ni2A C3 1.829(15)
Ni2A Ni3A 2.651(4)
Ni4A C4A 1.65(3)
Ni4A C3A 1.87(3)
Ni4A Ni3A 2.494(6)
Ni3A C2A 1.55(2)
Ni3A C3A 1.74(3)
C1 O1 1.14(2)
C2 O2 1.180(18)
C3 O3 1.223(17)
C4 O4 1.14(2)
C5 O5 1.242(18)
O5 C2A 1.20(3)
C6 O6 1.15(3)
C6 O3A 1.60(3)
C2A O2A 1.185(18)
C3A O3A 1.22(3)
C4A O4A 1.20(3)
K11 O16 2.781(8)
K11 O11 2.783(8)
K11 O12 2.802(7)
K11 O15 2.811(9)
K11 O13 2.831(7)
K11 O14 2.878(7)
K11 N12 2.991(9)
K11 N11 3.034(10)
N11 C107 1.460(14)
N11 C101 1.473(14)
N11 C113 1.487(14)
N12 C112 1.469(13)
N12 C118 1.472(14)
N12 C106 1.484(14)
O11 C102 1.425(14)
O11 C103 1.430(13)
O12 C105 1.413(13)
O12 C104 1.423(13)
O13 C108 1.416(14)
O13 C109 1.424(13)
O14 C110 1.407(13)
O14 C111 1.425(13)
O15 C115 1.41(2)
O15 C114 1.413(18)
O16 C117 1.400(16)
O16 C116 1.458(15)
C101 C102 1.496(17)
C101 H10A 0.9900
C101 H10B 0.9900
C102 H10C 0.9900
C102 H10D 0.9900
C103 C104 1.504(17)
C103 H10E 0.9900
C103 H10F 0.9900
C104 H10G 0.9900
C104 H10H 0.9900
C105 C106 1.502(16)
C105 H10I 0.9900
C105 H10J 0.9900
C106 H10K 0.9900
C106 H10L 0.9900
C107 C108 1.508(15)
C107 H10M 0.9900
C107 H10N 0.9900
C108 H10O 0.9900
C108 H10P 0.9900
C109 C110 1.478(17)
C109 H10Q 0.9900
C109 H10R 0.9900
C110 H11A 0.9900
C110 H11B 0.9900
C111 C112 1.487(16)
C111 H11C 0.9900
C111 H11D 0.9900
C112 H11E 0.9900
C112 H11F 0.9900
C113 C114 1.476(17)
C113 H11G 0.9900
C113 H11H 0.9900
C114 H11I 0.9900
C114 H11J 0.9900
C115 C116 1.07(2)
C115 H11O 0.9900
C115 H11P 0.9900
C116 H11Q 0.9900
C116 H11R 0.9900
C117 C118 1.512(16)
C117 H11K 0.9900
C117 H11L 0.9900
C118 H11M 0.9900
C118 H11N 0.9900
K12 O22 2.777(8)
K12 O26 2.792(8)
K12 O21 2.816(7)
K12 O23 2.849(7)
K12 O25 2.856(7)
K12 O24 2.892(7)
K12 N22 2.966(9)
K12 N21 2.972(8)
N21 C201 1.463(14)
N21 C213 1.466(15)
N21 C207 1.474(15)
N22 C218 1.451(18)
N22 C206 1.460(18)
N22 C212 1.474(16)
O21 C202 1.409(14)
O21 C203 1.446(15)
O22 C204 1.409(15)
O22 C205 1.427(16)
O23 C208 1.434(12)
O23 C209 1.435(12)
O24 C210 1.412(13)
O24 C211 1.417(13)
O25 C215 1.435(13)
O25 C214 1.444(15)
O26 C217 1.415(15)
O26 C216 1.423(16)
C201 C202 1.506(19)
C201 H20A 0.9900
C201 H20B 0.9900
C202 H20C 0.9900
C202 H20D 0.9900
C203 C204 1.470(19)
C203 H20E 0.9900
C203 H20F 0.9900
C204 H20G 0.9900
C204 H20H 0.9900
C205 C206 1.51(2)
C205 H20I 0.9900
C205 H20J 0.9900
C206 H20K 0.9900
C206 H20L 0.9900
C207 C208 1.494(16)
C207 H20M 0.9900
C207 H20N 0.9900
C208 H20O 0.9900
C208 H20P 0.9900
C209 C210 1.487(16)
C209 H20Q 0.9900
C209 H20R 0.9900
C210 H21A 0.9900
C210 H21B 0.9900
C211 C212 1.515(18)
C211 H21C 0.9900
C211 H21D 0.9900
C212 H21E 0.9900
C212 H21F 0.9900
C213 C214 1.486(18)
C213 H21G 0.9900
C213 H21H 0.9900
C214 H21I 0.9900
C214 H21J 0.9900
C215 C216 1.49(2)
C215 H21K 0.9900
C215 H21L 0.9900
C216 H21Q 0.9900
C216 H21R 0.9900
C217 C218 1.51(2)
C217 H21M 0.9900
C217 H21N 0.9900
C218 H21O 0.9900
C218 H21P 0.9900
K13 O35 2.764(7)
K13 O36 2.800(7)
K13 O31 2.820(7)
K13 O32 2.823(7)
K13 O34 2.875(8)
K13 O33 2.901(8)
K13 N31 2.946(8)
K13 N32 2.953(10)
N31 C313 1.465(13)
N31 C301 1.468(16)
N31 C307 1.490(15)
N32 C306 1.456(17)
N32 C312 1.475(18)
N32 C318 1.488(16)
O31 C303 1.411(14)
O31 C302 1.422(14)
O32 C304 1.414(15)
O32 C305 1.416(14)
O33 C308 1.421(14)
O33 C309 1.435(15)
O34 C310 1.401(15)
O34 C311 1.413(16)
O35 C314 1.399(15)
O35 C315 1.408(15)
O36 C317 1.411(17)
O36 C316 1.415(15)
C301 C302 1.512(17)
C301 H30A 0.9900
C301 H30B 0.9900
C302 H30C 0.9900
C302 H30D 0.9900
C303 C304 1.482(19)
C303 H30E 0.9900
C303 H30F 0.9900
C304 H30G 0.9900
C304 H30H 0.9900
C305 C306 1.50(2)
C305 H30I 0.9900
C305 H30J 0.9900
C306 H30K 0.9900
C306 H30L 0.9900
C307 C308 1.48(2)
C307 H30M 0.9900
C307 H30N 0.9900
C308 H30O 0.9900
C308 H30P 0.9900
C309 C310 1.488(19)
C309 H30Q 0.9900
C309 H30R 0.9900
C310 H31A 0.9900
C310 H31B 0.9900
C311 C312 1.50(2)
C311 H31C 0.9900
C311 H31D 0.9900
C312 H31Q 0.9900
C312 H31R 0.9900
C313 C314 1.500(19)
C313 H31M 0.9900
C313 H31N 0.9900
C314 H31E 0.9900
C314 H31F 0.9900
C315 C316 1.49(2)
C315 H31G 0.9900
C315 H31H 0.9900
C316 H31I 0.9900
C316 H31J 0.9900
C317 C318 1.49(2)
C317 H31O 0.9900
C317 H31P 0.9900
C318 H31K 0.9900
C318 H31L 0.9900
N1D C1D 1.34(5)
N1D H1D1 0.9100
N1D H1D2 0.9100
N1D H1D3 0.9100
C1D C2D 1.51(4)
C1D H1D4 0.9900
C1D H1D5 0.9900
C2D N2D 1.39(2)
C2D H2D1 0.9900
C2D H2D2 0.9900
N2D H2D3 0.9100
N2D H2D4 0.9100
N2D H2D5 0.9100
C1S C2S 1.32(4)
C1S C6S 1.36(3)
C1S H1S 0.9500
C2S C3S 1.44(3)
C2S H2S 0.9500
C5S C6S 1.34(2)
C5S C7S 1.40(4)
C5S C4S 1.40(3)
C4S C3S 1.41(3)
C4S H4S 0.9500
C6S H6S 0.9500
C3S H3S 0.9500
C7S H7S1 0.9800
C7S H7S2 0.9800
C7S H7S3 0.9800
C1A O1A 1.216(18)
